data_4314847
loop_
_publ_author_name
'Saira Naeem'
'Lionel Delaude'
'Andrew J. P. White'
'James D. E. T. Wilton-Ely'

_publ_section_title
;
 The Use of Imidazolium-2-dithiocarboxylates in the Formation of Gold(I)
 Complexes and Gold Nanoparticles
;
_journal_issue 4
_journal_name_full 'Inorganic Chemistry'
_journal_page_first 1784
_journal_page_last 1793
_journal_paper_doi 10.1021/ic9021504
_journal_volume 49
_journal_year 2010
_chemical_formula_moiety 'C49 H60 Au N4 S2, F6 P, C H2 Cl2'
_chemical_formula_sum 'C50 H62 Au Cl2 F6 N4 P S2'
_chemical_formula_weight 1195.99
_chemical_name_systematic ?
_space_group_IT_number 45
_symmetry_cell_setting orthorhombic
_symmetry_space_group_name_Hall 'I 2 -2c'
_symmetry_space_group_name_H-M 'I b a 2'
_atom_sites_solution_hydrogens geom
_atom_sites_solution_primary direct
_atom_sites_solution_secondary difmap
_audit_creation_method SHELXL-97
_cell_angle_alpha 90.00
_cell_angle_beta 90.00
_cell_angle_gamma 90.00
_cell_formula_units_Z 8
_cell_length_a 16.89890(8)
_cell_length_b 31.95473(15)
_cell_length_c 19.98864(11)
_cell_measurement_reflns_used 34171
_cell_measurement_temperature 173(2)
_cell_measurement_theta_max 72.3854
_cell_measurement_theta_min 2.6053
_cell_volume 10793.86(9)
_computing_cell_refinement 'CrysAlis RED, Oxford Diffraction Ltd'
_computing_data_collection 'CrysAlis CCD, Oxford Diffraction Ltd'
_computing_data_reduction 'CrysAlis RED, Oxford Diffraction Ltd'
_computing_molecular_graphics 'Bruker SHELXTL'
_computing_publication_material 'Bruker SHELXTL'
_computing_structure_refinement 'SHELXL-97 (Sheldrick, 1997)'
_computing_structure_solution 'SHELXS-97 (Sheldrick, 1990)'
_diffrn_ambient_temperature 173(2)
_diffrn_detector_area_resol_mean 8.2556
_diffrn_measured_fraction_theta_full 0.995
_diffrn_measured_fraction_theta_max 0.995
_diffrn_measurement_device_type 'OD Xcalibur PX Ultra'
_diffrn_measurement_method 'omega scans'
_diffrn_radiation_monochromator graphite
_diffrn_radiation_source 'Enhance Ultra (Cu) X-ray Source'
_diffrn_radiation_type CuK\a
_diffrn_radiation_wavelength 1.54184
_diffrn_reflns_av_R_equivalents 0.0267
_diffrn_reflns_av_sigmaI/netI 0.0191
_diffrn_reflns_limit_h_max 20
_diffrn_reflns_limit_h_min -20
_diffrn_reflns_limit_k_max 20
_diffrn_reflns_limit_k_min -39
_diffrn_reflns_limit_l_max 24
_diffrn_reflns_limit_l_min -24
_diffrn_reflns_number 46517
_diffrn_reflns_theta_full 72.54
_diffrn_reflns_theta_max 72.54
_diffrn_reflns_theta_min 2.77
_diffrn_standards_number 0
_exptl_absorpt_coefficient_mu 7.517
_exptl_absorpt_correction_T_max 0.497
_exptl_absorpt_correction_T_min 0.332
_exptl_absorpt_correction_type analytical
_exptl_absorpt_process_details
; 
CrysAlisPro, Oxford Diffraction Ltd., 
Version 1.171.33.41 (release 06-05-2009 CrysAlis171 .NET) 
(compiled May  6 2009,17:20:42) 
Analytical numeric absorption correction using a multifaceted crystal 
model based on expressions derived by R.C. Clark & J.S. Reid. 
(Clark, R. C. & Reid, J. S. (1995). Acta Cryst. A51, 887-897) 
;
_exptl_crystal_colour 'Blue/green dichroic'
_exptl_crystal_density_diffrn 1.472
_exptl_crystal_density_method 'not measured'
_exptl_crystal_description blocks
_exptl_crystal_F_000 4832
_exptl_crystal_size_max 0.27
_exptl_crystal_size_mid 0.17
_exptl_crystal_size_min 0.13
_refine_diff_density_max 2.138
_refine_diff_density_min -0.696
_refine_diff_density_rms 0.066
_refine_ls_abs_structure_details 'Flack H D (1983), Acta Cryst. A39, 876-881'
_refine_ls_abs_structure_Flack 0.319(6)
_refine_ls_extinction_method none
_refine_ls_goodness_of_fit_ref 1.054
_refine_ls_hydrogen_treatment constr
_refine_ls_matrix_type full
_refine_ls_number_parameters 644
_refine_ls_number_reflns 10524
_refine_ls_number_restraints 644
_refine_ls_restrained_S_all 1.073
_refine_ls_R_factor_all 0.0295
_refine_ls_R_factor_gt 0.0275
_refine_ls_shift/su_max 0.006
_refine_ls_shift/su_mean 0.000
_refine_ls_structure_factor_coef Fsqd
_refine_ls_weighting_details 'calc w=1/[\s^2^(Fo^2^)+(0.0476P)^2^+9.1183P] where P=(Fo^2^+2Fc^2^)/3'
_refine_ls_weighting_scheme calc
_refine_ls_wR_factor_gt 0.0723
_refine_ls_wR_factor_ref 0.0735
_reflns_number_gt 9942
_reflns_number_total 10524
_reflns_threshold_expression >2sigma(I)
_cod_data_source_file ic9021504_si_002_4.cif
_cod_data_source_block 8
_cod_depositor_comments
;
The following automatic conversions were performed:

'_symmetry_cell_setting' value 'Orthorhombic' changed to
'orthorhombic' according to the built-in table from CIF Core
dictionary named 'cif_core.dic' version 2.4.1 from 2010-06-29.

Automatic conversion script
Id: cif_fix_values 1646 2011-03-28 12:23:43Z adriana 
;
_cod_database_code 4314847

loop_
_symmetry_equiv_pos_as_xyz
'x, y, z'
'-x, -y, z'
'x+1/2, -y+1/2, z'
'-x+1/2, y+1/2, z'
'x+1/2, y+1/2, z+1/2'
'-x+1/2, -y+1/2, z+1/2'
'x+1, -y+1, z+1/2'
'-x+1, y+1, z+1/2'

loop_
_atom_site_label
_atom_site_type_symbol
_atom_site_fract_x
_atom_site_fract_y
_atom_site_fract_z
_atom_site_U_iso_or_equiv
_atom_site_adp_type
_atom_site_occupancy
_atom_site_symmetry_multiplicity
_atom_site_calc_flag
_atom_site_refinement_flags
_atom_site_disorder_assembly
_atom_site_disorder_group
Au Au 0.319179(6) 0.609631(3) 0.499323(12) 0.03698(5) Uani 1 1 d . . .
S1 S 0.44914(6) 0.61194(3) 0.46687(6) 0.0490(2) Uani 1 1 d . . .
C2 C 0.5022(2) 0.60164(12) 0.5374(2) 0.0434(8) Uani 1 1 d . . .
S3 S 0.47090(6) 0.58151(4) 0.60826(6) 0.0551(2) Uani 1 1 d . . .
C4 C 0.5874(2) 0.61369(11) 0.5325(2) 0.0424(8) Uani 1 1 d . . .
N5 N 0.63881(18) 0.60149(10) 0.48543(19) 0.0462(10) Uani 1 1 d . . .
C6 C 0.7113(2) 0.61897(13) 0.4988(5) 0.0619(10) Uani 1 1 d . . .
H6A H 0.7583 0.6152 0.4734 0.074 Uiso 1 1 calc R . .
C7 C 0.7040(3) 0.64249(15) 0.5546(3) 0.0603(12) Uani 1 1 d . . .
H7A H 0.7444 0.6583 0.5759 0.072 Uiso 1 1 calc R . .
N8 N 0.62555(19) 0.63902(10) 0.5746(2) 0.0486(8) Uani 1 1 d . . .
C9 C 0.6242(2) 0.57376(14) 0.4302(3) 0.0525(10) Uani 1 1 d . . .
C10 C 0.6149(3) 0.59143(15) 0.3666(3) 0.0570(10) Uani 1 1 d . . .
C11 C 0.6056(3) 0.56457(18) 0.3127(3) 0.0671(13) Uani 1 1 d . . .
H11A H 0.6002 0.5756 0.2688 0.080 Uiso 1 1 calc R . .
C12 C 0.6043(3) 0.52169(19) 0.3228(3) 0.0703(14) Uani 1 1 d . . .
C13 C 0.6114(3) 0.50539(17) 0.3856(3) 0.0722(15) Uani 1 1 d . . .
H13A H 0.6087 0.4759 0.3915 0.087 Uiso 1 1 calc R . .
C14 C 0.6226(3) 0.53106(15) 0.4419(3) 0.0578(11) Uani 1 1 d . . .
C15 C 0.6147(4) 0.63826(18) 0.3564(3) 0.0687(13) Uani 1 1 d . . .
H15A H 0.5791 0.6513 0.3890 0.103 Uiso 1 1 calc R . .
H15B H 0.5964 0.6447 0.3110 0.103 Uiso 1 1 calc R . .
H15C H 0.6684 0.6492 0.3625 0.103 Uiso 1 1 calc R . .
C16 C 0.5978(4) 0.4921(2) 0.2641(4) 0.094(3) Uani 1 1 d . . .
H16A H 0.6501 0.4806 0.2537 0.141 Uiso 1 1 calc R . .
H16B H 0.5774 0.5073 0.2252 0.141 Uiso 1 1 calc R . .
H16C H 0.5615 0.4692 0.2755 0.141 Uiso 1 1 calc R . .
C17 C 0.6334(3) 0.51302(14) 0.5105(4) 0.0739(17) Uani 1 1 d . . .
H17A H 0.6789 0.5263 0.5322 0.111 Uiso 1 1 calc R . .
H17B H 0.6426 0.4828 0.5071 0.111 Uiso 1 1 calc R . .
H17C H 0.5857 0.5181 0.5372 0.111 Uiso 1 1 calc R . .
C18 C 0.5933(2) 0.66211(14) 0.6304(3) 0.0538(10) Uani 1 1 d . . .
C19 C 0.6063(3) 0.64773(16) 0.6937(3) 0.0608(12) Uani 1 1 d . . .
C20 C 0.5757(4) 0.6715(2) 0.7462(3) 0.0835(17) Uani 1 1 d . . .
H20A H 0.5820 0.6621 0.7910 0.100 Uiso 1 1 calc R . .
C21 C 0.5357(4) 0.7094(2) 0.7337(5) 0.100(3) Uani 1 1 d . . .
C22 C 0.5249(4) 0.72222(18) 0.6687(5) 0.092(2) Uani 1 1 d . . .
H22A H 0.4967 0.7474 0.6602 0.111 Uiso 1 1 calc R . .
C23 C 0.5539(3) 0.69942(14) 0.6158(3) 0.0686(14) Uani 1 1 d . . .
C24 C 0.6514(4) 0.60801(18) 0.7074(4) 0.0769(17) Uani 1 1 d . . .
H24A H 0.6281 0.5850 0.6817 0.115 Uiso 1 1 calc R . .
H24B H 0.6488 0.6015 0.7552 0.115 Uiso 1 1 calc R . .
H24C H 0.7068 0.6117 0.6941 0.115 Uiso 1 1 calc R . .
C25 C 0.5080(8) 0.7346(3) 0.7936(6) 0.154(4) Uani 1 1 d U . .
H25A H 0.4861 0.7613 0.7784 0.230 Uiso 1 1 calc R . .
H25B H 0.5528 0.7398 0.8235 0.230 Uiso 1 1 calc R . .
H25C H 0.4671 0.7189 0.8177 0.230 Uiso 1 1 calc R . .
C26 C 0.5432(5) 0.71483(18) 0.5454(4) 0.094(2) Uani 1 1 d . . .
H26A H 0.5249 0.7439 0.5462 0.141 Uiso 1 1 calc R . .
H26B H 0.5040 0.6974 0.5224 0.141 Uiso 1 1 calc R . .
H26C H 0.5938 0.7132 0.5216 0.141 Uiso 1 1 calc R . .
C31 C 0.2050(2) 0.61895(12) 0.5248(2) 0.0374(7) Uani 1 1 d . . .
N32 N 0.17666(16) 0.65710(10) 0.53916(17) 0.0393(7) Uani 1 1 d . . .
C33 C 0.0965(2) 0.65520(13) 0.5529(2) 0.0478(9) Uani 1 1 d . . .
H33A H 0.0630 0.6781 0.5639 0.057 Uiso 1 1 calc R . .
C34 C 0.0753(2) 0.61493(13) 0.5476(2) 0.0463(9) Uani 1 1 d . . .
H34A H 0.0239 0.6037 0.5546 0.056 Uiso 1 1 calc R . .
N35 N 0.14290(16) 0.59266(10) 0.52977(17) 0.0391(6) Uani 1 1 d . . .
C36 C 0.2243(2) 0.69474(12) 0.5368(2) 0.0432(8) Uani 1 1 d . . .
C37 C 0.2380(3) 0.71297(14) 0.4742(2) 0.0493(9) Uani 1 1 d . . .
C38 C 0.2863(4) 0.74822(15) 0.4727(3) 0.0649(12) Uani 1 1 d . . .
H38A H 0.2972 0.7615 0.4312 0.078 Uiso 1 1 calc R . .
C39 C 0.3185(3) 0.76398(15) 0.5308(3) 0.0637(13) Uani 1 1 d . . .
H39A H 0.3515 0.7880 0.5287 0.076 Uiso 1 1 calc R . .
C40 C 0.3038(3) 0.74571(14) 0.5914(3) 0.0595(11) Uani 1 1 d . . .
H40A H 0.3266 0.7573 0.6307 0.071 Uiso 1 1 calc R . .
C41 C 0.2561(2) 0.71041(12) 0.5964(2) 0.0473(9) Uani 1 1 d . . .
C42 C 0.2025(3) 0.69622(15) 0.4103(2) 0.0598(11) Uani 1 1 d . . .
H42A H 0.1742 0.6697 0.4215 0.072 Uiso 1 1 calc R . .
C43 C 0.2662(4) 0.6856(2) 0.3573(3) 0.0775(16) Uani 1 1 d . . .
H43A H 0.2405 0.6747 0.3169 0.116 Uiso 1 1 calc R . .
H43B H 0.3023 0.6644 0.3753 0.116 Uiso 1 1 calc R . .
H43C H 0.2961 0.7109 0.3461 0.116 Uiso 1 1 calc R . .
C44 C 0.1428(4) 0.7258(2) 0.3797(4) 0.096(2) Uani 1 1 d . . .
H44A H 0.1015 0.7321 0.4126 0.144 Uiso 1 1 calc R . .
H44B H 0.1189 0.7127 0.3403 0.144 Uiso 1 1 calc R . .
H44C H 0.1694 0.7518 0.3665 0.144 Uiso 1 1 calc R . .
C45 C 0.2430(3) 0.68846(18) 0.6631(3) 0.0615(12) Uani 1 1 d . . .
H45A H 0.1943 0.6709 0.6587 0.074 Uiso 1 1 calc R . .
C46 C 0.3120(4) 0.6592(2) 0.6783(3) 0.0860(19) Uani 1 1 d . . .
H46A H 0.3029 0.6454 0.7213 0.129 Uiso 1 1 calc R . .
H46B H 0.3611 0.6754 0.6804 0.129 Uiso 1 1 calc R . .
H46C H 0.3162 0.6381 0.6429 0.129 Uiso 1 1 calc R . .
C47 C 0.2295(5) 0.7189(2) 0.7198(3) 0.094(2) Uani 1 1 d . . .
H47A H 0.2219 0.7033 0.7616 0.141 Uiso 1 1 calc R . .
H47B H 0.1823 0.7357 0.7105 0.141 Uiso 1 1 calc R . .
H47C H 0.2755 0.7373 0.7241 0.141 Uiso 1 1 calc R . .
C48 C 0.1440(2) 0.54771(12) 0.5194(2) 0.0422(9) Uani 1 1 d . . .
C49 C 0.1475(3) 0.52288(15) 0.5759(2) 0.0503(9) Uani 1 1 d . . .
C50 C 0.1417(3) 0.47912(18) 0.5660(3) 0.0629(14) Uani 1 1 d . . .
H50A H 0.1428 0.4608 0.6035 0.076 Uiso 1 1 calc R . .
C51 C 0.1345(2) 0.46318(12) 0.5033(4) 0.0612(10) Uani 1 1 d . . .
H51A H 0.1296 0.4338 0.4977 0.073 Uiso 1 1 calc R . .
C52 C 0.1340(3) 0.48873(15) 0.4471(3) 0.0558(12) Uani 1 1 d . . .
H52A H 0.1317 0.4767 0.4036 0.067 Uiso 1 1 calc R . .
C53 C 0.1371(2) 0.53274(14) 0.4546(2) 0.0446(9) Uani 1 1 d . . .
C54 C 0.1594(3) 0.53985(17) 0.6463(2) 0.0590(11) Uani 1 1 d . . .
H54A H 0.1527 0.5709 0.6435 0.071 Uiso 1 1 calc R . .
C55 C 0.2434(5) 0.5321(3) 0.6696(4) 0.113(3) Uani 1 1 d . . .
H55A H 0.2502 0.5434 0.7149 0.170 Uiso 1 1 calc R . .
H55B H 0.2804 0.5460 0.6391 0.170 Uiso 1 1 calc R . .
H55C H 0.2540 0.5020 0.6700 0.170 Uiso 1 1 calc R . .
C56 C 0.0993(5) 0.5245(3) 0.6960(4) 0.103(2) Uani 1 1 d . . .
H56A H 0.1107 0.5365 0.7400 0.154 Uiso 1 1 calc R . .
H56B H 0.1019 0.4939 0.6987 0.154 Uiso 1 1 calc R . .
H56C H 0.0463 0.5330 0.6816 0.154 Uiso 1 1 calc R . .
C57 C 0.1342(2) 0.56068(13) 0.3934(2) 0.0476(8) Uani 1 1 d . . .
H57A H 0.1306 0.5904 0.4089 0.057 Uiso 1 1 calc R . .
C58 C 0.2077(3) 0.55644(19) 0.3510(3) 0.0647(12) Uani 1 1 d . . .
H58A H 0.2545 0.5627 0.3783 0.097 Uiso 1 1 calc R . .
H58B H 0.2050 0.5761 0.3135 0.097 Uiso 1 1 calc R . .
H58C H 0.2114 0.5278 0.3338 0.097 Uiso 1 1 calc R . .
C59 C 0.0600(3) 0.55110(16) 0.3504(2) 0.0574(10) Uani 1 1 d . . .
H59A H 0.0124 0.5539 0.3781 0.086 Uiso 1 1 calc R . .
H59B H 0.0634 0.5225 0.3330 0.086 Uiso 1 1 calc R . .
H59C H 0.0573 0.5709 0.3130 0.086 Uiso 1 1 calc R . .
P1 P 0.90516(12) 0.64091(9) 0.68050(10) 0.0469(5) Uani 0.845(5) 1 d PDU A 1
F1 F 0.8993(2) 0.63314(16) 0.60226(17) 0.0832(12) Uani 0.845(5) 1 d PDU A 1
F2 F 0.8536(3) 0.60103(13) 0.6931(3) 0.0825(12) Uani 0.845(5) 1 d PDU A 1
F3 F 0.8271(2) 0.66904(14) 0.6779(2) 0.0723(11) Uani 0.845(5) 1 d PDU A 1
F4 F 0.9563(3) 0.68047(15) 0.6649(3) 0.1150(17) Uani 0.845(5) 1 d PDU A 1
F5 F 0.9822(3) 0.61290(15) 0.6825(2) 0.0893(14) Uani 0.845(5) 1 d PDU A 1
F6 F 0.9106(3) 0.64785(18) 0.7592(2) 0.0886(13) Uani 0.845(5) 1 d PDU A 1
P1' P 0.9114(7) 0.6516(4) 0.6847(6) 0.050(4) Uiso 0.155(5) 1 d PDU A 2
F1' F 0.9237(13) 0.6678(6) 0.6113(7) 0.088(4) Uiso 0.155(5) 1 d PDU A 2
F2' F 0.8188(8) 0.6586(8) 0.6773(14) 0.087(5) Uiso 0.155(5) 1 d PDU A 2
F3' F 0.9202(13) 0.6972(4) 0.7124(10) 0.094(4) Uiso 0.155(5) 1 d PDU A 2
F4' F 1.0029(8) 0.6444(7) 0.6926(11) 0.094(4) Uiso 0.155(5) 1 d PDU A 2
F5' F 0.9007(14) 0.6054(5) 0.6579(11) 0.106(4) Uiso 0.155(5) 1 d PDU A 2
F6' F 0.8969(15) 0.6348(7) 0.7584(8) 0.085(4) Uiso 0.155(5) 1 d PDU A 2
C60 C 0.9149(7) 0.6400(6) 0.3288(5) 0.094(4) Uani 0.80(3) 1 d PDU B 1
H60A H 0.9617 0.6241 0.3134 0.112 Uiso 0.80(3) 1 calc PR B 1
H60B H 0.9077 0.6643 0.2987 0.112 Uiso 0.80(3) 1 calc PR B 1
Cl1 Cl 0.8304(2) 0.6080(3) 0.3261(2) 0.0986(13) Uani 0.80(3) 1 d PDU B 1
Cl2 Cl 0.9296(8) 0.6572(3) 0.4107(3) 0.164(2) Uani 0.80(3) 1 d PDU B 1
C60' C 0.922(3) 0.646(3) 0.3216(14) 0.092(10) Uiso 0.20(3) 1 d PDU B 2
H60C H 0.9592 0.6281 0.2961 0.110 Uiso 0.20(3) 1 calc PR B 2
H60D H 0.9204 0.6738 0.2994 0.110 Uiso 0.20(3) 1 calc PR B 2
Cl1' Cl 0.8279(9) 0.6237(11) 0.3214(9) 0.099(5) Uiso 0.20(3) 1 d PDU B 2
Cl2' Cl 0.9573(12) 0.6522(6) 0.4034(10) 0.105(5) Uiso 0.20(3) 1 d PDU B 2

loop_
_atom_site_aniso_label
_atom_site_aniso_U_11
_atom_site_aniso_U_22
_atom_site_aniso_U_33
_atom_site_aniso_U_23
_atom_site_aniso_U_13
_atom_site_aniso_U_12
Au 0.03069(7) 0.03773(7) 0.04254(8) 0.00019(9) 0.00091(8) 0.00193(4)
S1 0.0329(5) 0.0597(6) 0.0543(5) 0.0081(4) 0.0072(4) 0.0029(4)
C2 0.0312(18) 0.0379(16) 0.061(2) -0.0006(17) 0.0040(16) 0.0022(14)
S3 0.0427(5) 0.0639(6) 0.0587(6) 0.0116(5) 0.0027(4) -0.0126(4)
C4 0.0334(19) 0.0336(16) 0.060(2) 0.0034(15) 0.0036(17) -0.0011(13)
N5 0.0305(15) 0.0456(14) 0.062(3) 0.0038(15) 0.0061(14) -0.0011(12)
C6 0.0370(18) 0.057(2) 0.091(3) 0.003(4) 0.020(3) -0.0023(15)
C7 0.0353(19) 0.052(2) 0.094(4) -0.003(2) 0.002(2) -0.0106(17)
N8 0.0365(15) 0.0368(15) 0.073(2) 0.0021(15) 0.0097(15) -0.0042(12)
C9 0.0341(18) 0.054(2) 0.070(3) -0.005(2) 0.0121(17) 0.0046(16)
C10 0.043(2) 0.059(3) 0.069(3) -0.002(2) 0.0148(19) 0.0024(18)
C11 0.052(2) 0.077(3) 0.072(3) -0.016(3) 0.020(2) -0.004(2)
C12 0.051(2) 0.075(3) 0.085(4) -0.016(3) 0.020(3) -0.003(2)
C13 0.054(3) 0.055(3) 0.107(4) -0.018(3) 0.021(3) -0.001(2)
C14 0.041(2) 0.053(2) 0.079(3) -0.003(2) 0.014(2) 0.0045(17)
C15 0.073(3) 0.060(3) 0.073(3) 0.000(3) 0.025(3) 0.002(2)
C16 0.079(4) 0.095(5) 0.108(6) -0.040(4) 0.028(4) -0.011(3)
C17 0.068(3) 0.045(2) 0.109(5) 0.017(3) 0.014(3) 0.0096(18)
C18 0.0395(19) 0.046(2) 0.076(3) -0.004(2) 0.0034(19) -0.0096(16)
C19 0.053(2) 0.064(3) 0.066(3) -0.009(2) 0.002(2) -0.018(2)
C20 0.082(4) 0.094(4) 0.075(4) -0.019(3) 0.013(3) -0.032(3)
C21 0.088(4) 0.083(4) 0.128(6) -0.048(4) 0.045(4) -0.024(4)
C22 0.080(4) 0.052(3) 0.145(7) -0.017(3) 0.035(4) 0.000(3)
C23 0.059(3) 0.042(2) 0.104(4) -0.004(2) 0.013(3) -0.0073(19)
C24 0.075(4) 0.074(4) 0.082(4) 0.016(3) -0.020(3) -0.014(3)
C25 0.159(8) 0.131(7) 0.171(9) -0.062(6) 0.079(7) -0.023(6)
C26 0.107(5) 0.047(3) 0.129(6) 0.020(3) -0.007(4) 0.008(3)
C31 0.0305(15) 0.0386(16) 0.0432(17) -0.0016(14) 0.0004(14) 0.0026(14)
N32 0.0343(15) 0.0363(15) 0.0474(19) -0.0116(13) -0.0010(11) 0.0031(10)
C33 0.0346(18) 0.056(2) 0.052(2) -0.0082(17) 0.0031(15) 0.0078(16)
C34 0.0266(17) 0.059(2) 0.053(2) -0.0053(18) 0.0082(16) 0.0008(15)
N35 0.0280(13) 0.0425(16) 0.0468(15) 0.0000(13) 0.0000(12) 0.0025(12)
C36 0.0428(19) 0.0383(19) 0.049(2) -0.0068(16) -0.0016(16) 0.0085(15)
C37 0.054(2) 0.047(2) 0.048(2) -0.0048(17) -0.0011(17) 0.0051(18)
C38 0.075(3) 0.046(2) 0.073(3) 0.003(2) -0.004(3) -0.002(2)
C39 0.069(3) 0.038(2) 0.085(3) -0.008(2) -0.001(2) 0.0005(18)
C40 0.068(3) 0.043(2) 0.068(3) -0.018(2) -0.015(2) 0.0037(19)
C41 0.050(2) 0.0412(19) 0.051(2) -0.0126(16) -0.0074(17) 0.0092(16)
C42 0.081(3) 0.052(2) 0.046(2) 0.0021(19) -0.010(2) 0.004(2)
C43 0.098(5) 0.077(4) 0.057(3) -0.002(3) -0.002(3) 0.008(3)
C44 0.102(5) 0.104(5) 0.082(4) -0.025(4) -0.037(4) 0.031(4)
C45 0.059(3) 0.077(3) 0.049(3) -0.012(2) -0.008(2) 0.001(2)
C46 0.107(5) 0.102(5) 0.049(3) 0.003(3) -0.007(3) 0.032(4)
C47 0.119(6) 0.094(4) 0.068(4) -0.023(3) 0.022(4) -0.001(4)
C48 0.0342(17) 0.0431(19) 0.049(2) 0.0032(14) 0.0019(13) -0.0057(14)
C49 0.040(2) 0.059(2) 0.052(2) 0.0070(19) -0.0021(18) -0.0026(17)
C50 0.055(3) 0.056(3) 0.078(4) 0.021(2) -0.004(2) -0.009(2)
C51 0.055(2) 0.0423(17) 0.086(3) 0.004(3) 0.000(3) -0.0063(15)
C52 0.052(2) 0.047(3) 0.069(3) -0.004(2) -0.009(2) -0.0018(19)
C53 0.0373(19) 0.047(2) 0.050(2) 0.0019(18) -0.0013(17) -0.0067(16)
C54 0.057(2) 0.070(3) 0.050(2) 0.012(2) 0.000(2) -0.004(2)
C55 0.085(4) 0.172(8) 0.083(4) -0.034(5) -0.030(4) 0.020(5)
C56 0.129(6) 0.105(5) 0.074(4) 0.011(4) 0.038(4) -0.020(5)
C57 0.0449(19) 0.049(2) 0.049(2) 0.0029(17) -0.0027(16) -0.0036(16)
C58 0.050(2) 0.085(3) 0.059(3) 0.006(2) 0.000(2) 0.000(2)
C59 0.049(2) 0.064(3) 0.058(3) 0.006(2) -0.0088(19) -0.006(2)
P1 0.0462(9) 0.0463(11) 0.0480(9) 0.0028(8) 0.0020(6) 0.0044(8)
F1 0.081(2) 0.119(3) 0.0497(18) 0.006(2) 0.0034(17) 0.026(2)
F2 0.091(3) 0.064(2) 0.093(3) 0.006(2) 0.018(2) -0.009(2)
F3 0.074(2) 0.067(2) 0.076(2) 0.0117(19) 0.0041(17) 0.0255(17)
F4 0.105(3) 0.086(3) 0.154(4) 0.003(3) 0.026(3) -0.041(2)
F5 0.074(2) 0.121(3) 0.073(2) 0.015(2) 0.0081(19) 0.048(2)
F6 0.093(3) 0.110(3) 0.062(2) -0.020(2) -0.0114(19) 0.017(3)
C60 0.074(5) 0.099(9) 0.108(7) 0.031(6) 0.029(5) 0.020(5)
Cl1 0.0967(19) 0.094(3) 0.105(2) 0.0082(18) 0.0124(14) 0.0028(15)
Cl2 0.159(5) 0.183(5) 0.151(4) -0.049(4) 0.001(4) -0.029(4)

loop_
_atom_type_symbol
_atom_type_description
_atom_type_scat_dispersion_real
_atom_type_scat_dispersion_imag
_atom_type_scat_source
C C 0.0181 0.0091 'International Tables Vol C Tables 4.2.6.8 and 6.1.1.4'
H H 0.0000 0.0000 'International Tables Vol C Tables 4.2.6.8 and 6.1.1.4'
N N 0.0311 0.0180 'International Tables Vol C Tables 4.2.6.8 and 6.1.1.4'
F F 0.0727 0.0534 'International Tables Vol C Tables 4.2.6.8 and 6.1.1.4'
P P 0.2955 0.4335 'International Tables Vol C Tables 4.2.6.8 and 6.1.1.4'
S S 0.3331 0.5567 'International Tables Vol C Tables 4.2.6.8 and 6.1.1.4'
Au Au -4.4197 7.2980 'International Tables Vol C Tables 4.2.6.8 and 6.1.1.4'
Cl Cl 0.3639 0.7018 'International Tables Vol C Tables 4.2.6.8 and 6.1.1.4'

loop_
_geom_angle_atom_site_label_1
_geom_angle_atom_site_label_2
_geom_angle_atom_site_label_3
_geom_angle
_geom_angle_site_symmetry_1
_geom_angle_site_symmetry_3
_geom_angle_publ_flag
C31 Au S1 169.54(11) . . ?
C2 S1 Au 105.30(15) . . ?
C4 C2 S3 117.8(3) . . ?
C4 C2 S1 113.8(3) . . ?
S3 C2 S1 128.3(2) . . ?
N8 C4 N5 107.8(3) . . ?
N8 C4 C2 125.6(4) . . ?
N5 C4 C2 126.6(4) . . ?
C4 N5 C6 108.9(4) . . ?
C4 N5 C9 127.5(3) . . ?
C6 N5 C9 123.6(4) . . ?
C7 C6 N5 107.8(4) . . ?
C6 C7 N8 106.3(4) . . ?
C4 N8 C7 109.2(4) . . ?
C4 N8 C18 127.9(3) . . ?
C7 N8 C18 122.8(4) . . ?
C14 C9 C10 123.3(5) . . ?
C14 C9 N5 118.8(5) . . ?
C10 C9 N5 117.9(4) . . ?
C11 C10 C9 117.9(5) . . ?
C11 C10 C15 120.6(5) . . ?
C9 C10 C15 121.5(5) . . ?
C12 C11 C10 120.1(6) . . ?
C13 C12 C11 120.7(5) . . ?
C13 C12 C16 118.8(6) . . ?
C11 C12 C16 120.5(6) . . ?
C12 C13 C14 121.7(5) . . ?
C9 C14 C13 116.3(5) . . ?
C9 C14 C17 122.1(5) . . ?
C13 C14 C17 121.6(5) . . ?
C19 C18 C23 124.0(5) . . ?
C19 C18 N8 118.9(4) . . ?
C23 C18 N8 117.0(5) . . ?
C18 C19 C20 117.0(6) . . ?
C18 C19 C24 122.2(5) . . ?
C20 C19 C24 120.7(6) . . ?
C19 C20 C21 120.8(7) . . ?
C22 C21 C20 119.2(6) . . ?
C22 C21 C25 123.1(9) . . ?
C20 C21 C25 117.6(9) . . ?
C21 C22 C23 121.4(6) . . ?
C22 C23 C18 117.5(6) . . ?
C22 C23 C26 120.3(6) . . ?
C18 C23 C26 122.2(5) . . ?
N32 C31 N35 105.8(3) . . ?
N32 C31 Au 122.0(3) . . ?
N35 C31 Au 132.2(3) . . ?
C31 N32 C33 110.7(3) . . ?
C31 N32 C36 123.3(3) . . ?
C33 N32 C36 125.9(3) . . ?
C34 C33 N32 106.8(3) . . ?
C33 C34 N35 106.9(3) . . ?
C31 N35 C34 109.9(3) . . ?
C31 N35 C48 126.6(3) . . ?
C34 N35 C48 123.6(3) . . ?
C37 C36 C41 123.2(4) . . ?
C37 C36 N32 117.9(4) . . ?
C41 C36 N32 118.8(4) . . ?
C38 C37 C36 117.1(4) . . ?
C38 C37 C42 120.0(5) . . ?
C36 C37 C42 122.9(4) . . ?
C39 C38 C37 120.5(5) . . ?
C40 C39 C38 121.3(4) . . ?
C39 C40 C41 120.9(4) . . ?
C40 C41 C36 116.9(4) . . ?
C40 C41 C45 121.3(4) . . ?
C36 C41 C45 121.7(4) . . ?
C37 C42 C44 112.7(4) . . ?
C37 C42 C43 112.4(5) . . ?
C44 C42 C43 109.0(5) . . ?
C47 C45 C41 112.5(5) . . ?
C47 C45 C46 111.1(5) . . ?
C41 C45 C46 110.3(5) . . ?
C49 C48 C53 124.7(4) . . ?
C49 C48 N35 116.9(4) . . ?
C53 C48 N35 118.3(3) . . ?
C48 C49 C50 116.8(5) . . ?
C48 C49 C54 123.9(4) . . ?
C50 C49 C54 119.3(5) . . ?
C51 C50 C49 120.3(5) . . ?
C50 C51 C52 121.8(4) . . ?
C51 C52 C53 119.8(5) . . ?
C48 C53 C52 116.5(4) . . ?
C48 C53 C57 123.7(4) . . ?
C52 C53 C57 119.8(4) . . ?
C56 C54 C55 112.1(6) . . ?
C56 C54 C49 113.9(5) . . ?
C55 C54 C49 110.5(5) . . ?
C58 C57 C53 111.9(4) . . ?
C58 C57 C59 109.7(4) . . ?
C53 C57 C59 110.9(3) . . ?
F4 P1 F2 177.8(3) . . ?
F4 P1 F5 90.4(3) . . ?
F2 P1 F5 89.6(3) . . ?
F4 P1 F1 88.0(3) . . ?
F2 P1 F1 89.8(3) . . ?
F5 P1 F1 89.3(2) . . ?
F4 P1 F6 93.0(3) . . ?
F2 P1 F6 89.2(3) . . ?
F5 P1 F6 90.4(2) . . ?
F1 P1 F6 179.0(4) . . ?
F4 P1 F3 89.7(3) . . ?
F2 P1 F3 90.2(3) . . ?
F5 P1 F3 179.5(4) . . ?
F1 P1 F3 90.2(2) . . ?
F6 P1 F3 90.1(2) . . ?
F3' P1' F1' 90.7(8) . . ?
F3' P1' F4' 90.4(8) . . ?
F1' P1' F4' 90.7(8) . . ?
F3' P1' F5' 178.6(10) . . ?
F1' P1' F5' 90.4(8) . . ?
F4' P1' F5' 90.5(8) . . ?
F3' P1' F2' 89.8(8) . . ?
F1' P1' F2' 89.9(8) . . ?
F4' P1' F2' 179.4(11) . . ?
F5' P1' F2' 89.3(8) . . ?
F3' P1' F6' 90.0(8) . . ?
F1' P1' F6' 178.6(10) . . ?
F4' P1' F6' 90.5(8) . . ?
F5' P1' F6' 88.9(8) . . ?
F2' P1' F6' 88.9(8) . . ?
Cl2 C60 Cl1 109.2(6) . . ?
Cl2' C60' Cl1' 110.8(16) . . ?

loop_
_geom_bond_atom_site_label_1
_geom_bond_atom_site_label_2
_geom_bond_distance
_geom_bond_site_symmetry_2
_geom_bond_publ_flag
Au C31 2.017(4) . ?
Au S1 2.2912(10) . ?
S1 C2 1.702(5) . ?
C2 C4 1.494(5) . ?
C2 S3 1.643(4) . ?
C4 N8 1.333(6) . ?
C4 N5 1.339(6) . ?
N5 C6 1.373(6) . ?
N5 C9 1.437(6) . ?
C6 C7 1.350(10) . ?
C7 N8 1.389(5) . ?
N8 C18 1.445(6) . ?
C9 C14 1.385(7) . ?
C9 C10 1.401(7) . ?
C10 C11 1.385(7) . ?
C10 C15 1.510(8) . ?
C11 C12 1.385(8) . ?
C12 C13 1.365(9) . ?
C12 C16 1.510(9) . ?
C13 C14 1.405(8) . ?
C14 C17 1.499(9) . ?
C18 C19 1.364(8) . ?
C18 C23 1.396(7) . ?
C19 C20 1.395(8) . ?
C19 C24 1.506(8) . ?
C20 C21 1.409(12) . ?
C21 C22 1.374(13) . ?
C21 C25 1.517(10) . ?
C22 C23 1.376(9) . ?
C23 C26 1.501(10) . ?
C31 N32 1.341(5) . ?
C31 N35 1.348(5) . ?
N32 C33 1.383(5) . ?
N32 C36 1.448(5) . ?
C33 C34 1.341(6) . ?
C34 N35 1.393(5) . ?
N35 C48 1.451(5) . ?
C36 C37 1.398(6) . ?
C36 C41 1.400(6) . ?
C37 C38 1.391(7) . ?
C37 C42 1.510(7) . ?
C38 C39 1.377(8) . ?
C39 C40 1.368(8) . ?
C40 C41 1.391(7) . ?
C41 C45 1.523(7) . ?
C42 C44 1.512(8) . ?
C42 C43 1.548(9) . ?
C45 C47 1.511(8) . ?
C45 C46 1.524(8) . ?
C48 C49 1.382(6) . ?
C48 C53 1.385(6) . ?
C49 C50 1.416(7) . ?
C49 C54 1.521(7) . ?
C50 C51 1.359(10) . ?
C51 C52 1.389(9) . ?
C52 C53 1.416(7) . ?
C53 C57 1.516(6) . ?
C54 C56 1.502(8) . ?
C54 C55 1.514(9) . ?
C57 C58 1.509(7) . ?
C57 C59 1.550(6) . ?
P1 F4 1.563(5) . ?
P1 F2 1.564(5) . ?
P1 F5 1.580(4) . ?
P1 F1 1.587(4) . ?
P1 F6 1.591(4) . ?
P1 F3 1.597(4) . ?
P1' F3' 1.566(12) . ?
P1' F1' 1.568(12) . ?
P1' F4' 1.571(12) . ?
P1' F5' 1.580(12) . ?
P1' F2' 1.588(12) . ?
P1' F6' 1.588(12) . ?
C60 Cl2 1.744(10) . ?
C60 Cl1 1.757(9) . ?
C60' Cl2' 1.749(17) . ?
C60' Cl1' 1.751(17) . ?
